data_1550650
loop_
_publ_author_name
'Wu, Kui'
'Chu, Yu'
'Yang, Zhihua'
'Pan, Shilie'

_publ_section_title
;
 Concurrently wide bandgaps and good nonlinear optical responses in
 A2SrMIVS4 (A = Li, Na; MIV = Ge, Sn) as new potential infrared nonlinear
 optical materials
;
_journal_name_full 'Chemical Science'
_journal_paper_doi 10.1039/C9SC00028C
_journal_year 2019
_chemical_formula_sum 'Ge Na2 S4 Sr'
_chemical_formula_weight 334.43
_chemical_name_systematic
; 
 ? 
;
_space_group_IT_number 161
_symmetry_cell_setting trigonal
_symmetry_space_group_name_Hall 'R 3 -2"c'
_symmetry_space_group_name_H-M 'R 3 c :H'
_atom_sites_solution_primary direct
_atom_sites_solution_secondary difmap
_audit_creation_method SHELXL-97
_audit_update_record
;
2018-12-31 deposited with the CCDC.    2019-02-25 downloaded from the CCDC.
;
_cell_angle_alpha 90.00
_cell_angle_beta 90.00
_cell_angle_gamma 120.00
_cell_formula_units_Z 18
_cell_length_a 23.5427(14)
_cell_length_b 23.5427(14)
_cell_length_c 6.9458(8)
_cell_measurement_reflns_used 3599
_cell_measurement_temperature 296(2)
_cell_measurement_theta_max 27.32
_cell_measurement_theta_min 3.00
_cell_volume 3334.0(5)
_computing_cell_refinement 'Bruker SMART'
_computing_data_collection 'Bruker SMART'
_computing_data_reduction 'Bruker SAINT'
_computing_molecular_graphics 'Bruker SHELXTL'
_computing_publication_material 'Bruker SHELXTL'
_computing_structure_refinement 'Bruker SHELXTL'
_computing_structure_solution 'Bruker SHELXTL'
_diffrn_ambient_temperature 296(2)
_diffrn_measured_fraction_theta_full 0.999
_diffrn_measured_fraction_theta_max 0.999
_diffrn_measurement_device_type 'CCD area detector'
_diffrn_measurement_method 'phi and omega scans'
_diffrn_radiation_monochromator graphite
_diffrn_radiation_source 'fine-focus sealed tube'
_diffrn_radiation_type MoK\a
_diffrn_radiation_wavelength 0.71073
_diffrn_reflns_av_R_equivalents 0.0305
_diffrn_reflns_av_sigmaI/netI 0.0468
_diffrn_reflns_limit_h_max 27
_diffrn_reflns_limit_h_min -30
_diffrn_reflns_limit_k_max 29
_diffrn_reflns_limit_k_min -30
_diffrn_reflns_limit_l_max 8
_diffrn_reflns_limit_l_min -9
_diffrn_reflns_number 6493
_diffrn_reflns_theta_full 27.45
_diffrn_reflns_theta_max 27.45
_diffrn_reflns_theta_min 3.00
_exptl_absorpt_coefficient_mu 12.385
_exptl_absorpt_correction_T_max 0.7456
_exptl_absorpt_correction_T_min 0.4775
_exptl_absorpt_correction_type multi-scan
_exptl_absorpt_process_details SADABS
_exptl_crystal_colour colorless
_exptl_crystal_density_diffrn 2.998
_exptl_crystal_density_method 'not measured'
_exptl_crystal_description block
_exptl_crystal_F_000 2808
_exptl_crystal_size_max 0.234
_exptl_crystal_size_mid 0.189
_exptl_crystal_size_min 0.147
_refine_diff_density_max 1.198
_refine_diff_density_min -0.768
_refine_diff_density_rms 0.204
_refine_ls_abs_structure_details 'Flack H D (1983), Acta Cryst. A39, 876-881'
_refine_ls_abs_structure_Flack 0.011(12)
_refine_ls_extinction_coef 0.00076(9)
_refine_ls_extinction_expression Fc^*^=kFc[1+0.001xFc^2^\l^3^/sin(2\q)]^-1/4^
_refine_ls_extinction_method SHELXL
_refine_ls_goodness_of_fit_ref 1.088
_refine_ls_matrix_type full
_refine_ls_number_parameters 74
_refine_ls_number_reflns 1669
_refine_ls_number_restraints 1
_refine_ls_restrained_S_all 1.088
_refine_ls_R_factor_all 0.0335
_refine_ls_R_factor_gt 0.0318
_refine_ls_shift/su_max 0.000
_refine_ls_shift/su_mean 0.000
_refine_ls_structure_factor_coef Fsqd
_refine_ls_weighting_details 'calc w=1/[\s^2^(Fo^2^)+(0.0450P)^2^+29.2915P] where P=(Fo^2^+2Fc^2^)/3'
_refine_ls_weighting_scheme calc
_refine_ls_wR_factor_gt 0.0895
_refine_ls_wR_factor_ref 0.0901
_reflns_number_gt 1590
_reflns_number_total 1669
_reflns_threshold_expression >2sigma(I)
_cod_data_source_file c9sc00028c2.cif
_cod_data_source_block 1
_cod_depositor_comments
;
The following automatic conversions were performed:

'_symmetry_cell_setting' value 'Trigonal' changed to 'trigonal'
according to
/home/data/users/saulius/crontab/automatic-downloads/rss-feeds/RSC/lib/dictionaries/cif_core.dic
dictionary named 'cif_core.dic' version 2.4.2 from 2011-04-26.

Automatic conversion script
Id: cif_fix_values 4973 2017-02-22 13:04:09Z antanas 
;
_cod_original_sg_symbol_H-M R3c
_cod_database_code 1550650

loop_
_symmetry_equiv_pos_as_xyz
'x, y, z'
'-y, x-y, z'
'-x+y, -x, z'
'-y, -x, z+1/2'
'-x+y, y, z+1/2'
'x, x-y, z+1/2'
'x+2/3, y+1/3, z+1/3'
'-y+2/3, x-y+1/3, z+1/3'
'-x+y+2/3, -x+1/3, z+1/3'
'-y+2/3, -x+1/3, z+5/6'
'-x+y+2/3, y+1/3, z+5/6'
'x+2/3, x-y+1/3, z+5/6'
'x+1/3, y+2/3, z+2/3'
'-y+1/3, x-y+2/3, z+2/3'
'-x+y+1/3, -x+2/3, z+2/3'
'-y+1/3, -x+2/3, z+7/6'
'-x+y+1/3, y+2/3, z+7/6'
'x+1/3, x-y+2/3, z+7/6'

loop_
_atom_site_label
_atom_site_type_symbol
_atom_site_fract_x
_atom_site_fract_y
_atom_site_fract_z
_atom_site_U_iso_or_equiv
_atom_site_adp_type
_atom_site_occupancy
_atom_site_symmetry_multiplicity
_atom_site_calc_flag
Ge1 Ge 0.47828(3) 0.14412(3) 0.15180(11) 0.01180(19) Uani 1 1 d
Sr1 Sr 0.67535(3) 0.19453(3) 0.15332(11) 0.01653(19) Uani 1 1 d
S1 S 0.57123(8) 0.23115(9) 0.2473(3) 0.0155(4) Uani 1 1 d
S2 S 0.42735(9) 0.18489(9) -0.0151(3) 0.0160(4) Uani 1 1 d
S3 S 0.41853(9) 0.08291(9) 0.3967(3) 0.0150(4) Uani 1 1 d
S4 S 0.49596(13) 0.08472(11) -0.0566(3) 0.0282(5) Uani 1 1 d
Na1 Na 0.53929(15) 0.00429(14) 0.1052(4) 0.0166(6) Uani 1 1 d
Na2 Na 0.3544(3) 0.0636(3) 0.7805(9) 0.0722(17) Uani 1 1 d

loop_
_atom_site_aniso_label
_atom_site_aniso_U_11
_atom_site_aniso_U_22
_atom_site_aniso_U_33
_atom_site_aniso_U_23
_atom_site_aniso_U_13
_atom_site_aniso_U_12
Ge1 0.0143(4) 0.0117(4) 0.0101(3) 0.0003(3) -0.0001(3) 0.0070(3)
Sr1 0.0176(4) 0.0174(3) 0.0144(3) 0.0002(3) 0.0020(3) 0.0086(3)
S1 0.0124(8) 0.0145(8) 0.0182(9) -0.0009(7) 0.0001(7) 0.0058(7)
S2 0.0152(8) 0.0181(9) 0.0156(9) 0.0039(7) 0.0004(7) 0.0090(7)
S3 0.0162(8) 0.0149(8) 0.0122(7) 0.0035(6) 0.0012(7) 0.0066(7)
S4 0.0558(15) 0.0260(10) 0.0158(9) 0.0023(8) 0.0084(9) 0.0302(11)
Na1 0.0231(15) 0.0108(13) 0.0141(13) -0.0010(11) -0.0027(11) 0.0071(12)
Na2 0.046(3) 0.066(4) 0.087(4) -0.009(3) 0.026(3) 0.015(2)

loop_
_atom_type_symbol
_atom_type_description
_atom_type_scat_dispersion_real
_atom_type_scat_dispersion_imag
_atom_type_scat_source
Na Na 0.0362 0.0249 'International Tables Vol C Tables 4.2.6.8 and 6.1.1.4'
S S 0.1246 0.1234 'International Tables Vol C Tables 4.2.6.8 and 6.1.1.4'
Ge Ge 0.1547 1.8001 'International Tables Vol C Tables 4.2.6.8 and 6.1.1.4'
Sr Sr -1.5307 3.2498 'International Tables Vol C Tables 4.2.6.8 and 6.1.1.4'

loop_
_geom_angle_atom_site_label_1
_geom_angle_atom_site_label_2
_geom_angle_atom_site_label_3
_geom_angle
_geom_angle_site_symmetry_1
_geom_angle_site_symmetry_3
S4 Ge1 S2 104.40(8) . .
S4 Ge1 S3 110.67(8) . .
S2 Ge1 S3 112.33(8) . .
S4 Ge1 S1 111.81(9) . .
S2 Ge1 S1 104.76(7) . .
S3 Ge1 S1 112.46(8) . .
S4 Ge1 Na2 58.20(14) . 9_554
S2 Ge1 Na2 103.16(11) . 9_554
S3 Ge1 Na2 57.41(13) . 9_554
S1 Ge1 Na2 151.99(12) . 9_554
S4 Ge1 Na1 126.61(9) . 16_554
S2 Ge1 Na1 55.23(7) . 16_554
S3 Ge1 Na1 57.29(7) . 16_554
S1 Ge1 Na1 120.80(8) . 16_554
Na2 Ge1 Na1 77.80(13) 9_554 16_554
S4 Ge1 Sr1 58.33(6) . 5_654
S2 Ge1 Sr1 57.92(5) . 5_654
S3 Ge1 Sr1 157.21(6) . 5_654
S1 Ge1 Sr1 90.31(5) . 5_654
Na2 Ge1 Sr1 102.70(12) 9_554 5_654
Na1 Ge1 Sr1 110.96(5) 16_554 5_654
S4 Ge1 Sr1 137.23(7) . 5_655
S2 Ge1 Sr1 118.23(6) . 5_655
S3 Ge1 Sr1 57.18(5) . 5_655
S1 Ge1 Sr1 55.78(5) . 5_655
Na2 Ge1 Sr1 111.45(11) 9_554 5_655
Na1 Ge1 Sr1 83.92(5) 16_554 5_655
Sr1 Ge1 Sr1 145.08(3) 5_654 5_655
S4 Ge1 Sr1 132.98(6) . 3_665
S2 Ge1 Sr1 54.00(5) . 3_665
S3 Ge1 Sr1 116.18(6) . 3_665
S1 Ge1 Sr1 52.83(5) . 3_665
Na2 Ge1 Sr1 154.26(11) 9_554 3_665
Na1 Ge1 Sr1 78.66(5) 16_554 3_665
Sr1 Ge1 Sr1 76.306(19) 5_654 3_665
Sr1 Ge1 Sr1 76.08(2) 5_655 3_665
S1 Sr1 S1 83.73(4) 5_654 .
S1 Sr1 S3 74.49(5) 5_654 5_654
S1 Sr1 S3 129.02(5) . 5_654
S1 Sr1 S1 90.08(5) 5_654 2_655
S1 Sr1 S1 82.43(6) . 2_655
S3 Sr1 S1 141.41(5) 5_654 2_655
S1 Sr1 S2 152.31(5) 5_654 5_655
S1 Sr1 S2 118.89(5) . 5_655
S3 Sr1 S2 99.05(5) 5_654 5_655
S1 Sr1 S2 78.35(5) 2_655 5_655
S1 Sr1 S4 136.10(6) 5_654 5_655
S1 Sr1 S4 79.07(6) . 5_655
S3 Sr1 S4 85.69(6) 5_654 5_655
S1 Sr1 S4 126.60(6) 2_655 5_655
S2 Sr1 S4 68.25(5) 5_655 5_655
S1 Sr1 S2 78.62(5) 5_654 2_655
S1 Sr1 S2 145.99(5) . 2_655
S3 Sr1 S2 73.44(5) 5_654 2_655
S1 Sr1 S2 68.86(5) 2_655 2_655
S2 Sr1 S2 73.76(4) 5_655 2_655
S4 Sr1 S2 132.75(6) 5_655 2_655
S1 Sr1 Ge1 170.46(4) 5_654 5_655
S1 Sr1 Ge1 87.78(4) . 5_655
S3 Sr1 Ge1 107.94(4) 5_654 5_655
S1 Sr1 Ge1 93.13(4) 2_655 5_655
S2 Sr1 Ge1 37.19(4) 5_655 5_655
S4 Sr1 Ge1 36.96(4) 5_655 5_655
S2 Sr1 Ge1 110.92(4) 2_655 5_655
S1 Sr1 Ge1 37.45(4) 5_654 5_654
S1 Sr1 Ge1 111.66(4) . 5_654
S3 Sr1 Ge1 37.29(3) 5_654 5_654
S1 Sr1 Ge1 117.25(4) 2_655 5_654
S2 Sr1 Ge1 128.79(4) 5_655 5_654
S4 Sr1 Ge1 116.15(5) 5_655 5_654
S2 Sr1 Ge1 69.04(4) 2_655 5_654
Ge1 Sr1 Ge1 145.08(3) 5_655 5_654
S1 Sr1 Na2 125.00(11) 5_654 5_654
S1 Sr1 Na2 137.02(12) . 5_654
S3 Sr1 Na2 51.74(10) 5_654 5_654
S1 Sr1 Na2 123.45(10) 2_655 5_654
S2 Sr1 Na2 49.40(10) 5_655 5_654
S4 Sr1 Na2 58.01(13) 5_655 5_654
S2 Sr1 Na2 76.16(12) 2_655 5_654
Ge1 Sr1 Na2 59.86(11) 5_655 5_654
Ge1 Sr1 Na2 87.73(10) 5_654 5_654
S1 Sr1 Ge1 89.59(4) 5_654 2_655
S1 Sr1 Ge1 117.29(4) . 2_655
S3 Sr1 Ge1 108.19(4) 5_654 2_655
S1 Sr1 Ge1 35.14(3) 2_655 2_655
S2 Sr1 Ge1 66.49(4) 5_655 2_655
S4 Sr1 Ge1 134.13(4) 5_655 2_655
S2 Sr1 Ge1 34.80(3) 2_655 2_655
Ge1 Sr1 Ge1 98.20(2) 5_655 2_655
Ge1 Sr1 Ge1 97.86(2) 5_654 2_655
Na2 Sr1 Ge1 96.16(11) 5_654 2_655
S1 Sr1 Na1 95.61(6) 5_654 .
S1 Sr1 Na1 91.57(6) . .
S3 Sr1 Na1 47.07(5) 5_654 .
S1 Sr1 Na1 171.25(6) 2_655 .
S2 Sr1 Na1 99.21(5) 5_655 .
S4 Sr1 Na1 45.46(6) 5_655 .
S2 Sr1 Na1 118.76(6) 2_655 .
Ge1 Sr1 Na1 80.22(4) 5_655 .
Ge1 Sr1 Na1 70.88(4) 5_654 .
Na2 Sr1 Na1 57.85(11) 5_654 .
Ge1 Sr1 Na1 151.09(5) 2_655 .
Ge1 S1 Sr1 86.77(6) . 5_655
Ge1 S1 Sr1 103.63(7) . .
Sr1 S1 Sr1 112.81(6) 5_655 .
Ge1 S1 Sr1 92.03(6) . 3_665
Sr1 S1 Sr1 98.76(6) 5_655 3_665
Sr1 S1 Sr1 145.18(7) . 3_665
Ge1 S2 Na1 85.07(9) . 16_554
Ge1 S2 Na2 90.69(16) . 1_554
Na1 S2 Na2 86.16(13) 16_554 1_554
Ge1 S2 Na1 164.02(10) . 14_544
Na1 S2 Na1 84.74(9) 16_554 14_544
Na2 S2 Na1 76.37(16) 1_554 14_544
Ge1 S2 Sr1 84.89(6) . 5_654
Na1 S2 Sr1 159.09(9) 16_554 5_654
Na2 S2 Sr1 75.67(11) 1_554 5_654
Na1 S2 Sr1 100.62(7) 14_544 5_654
Ge1 S2 Sr1 91.20(6) . 3_665
Na1 S2 Sr1 102.10(8) 16_554 3_665
Na2 S2 Sr1 171.65(13) 1_554 3_665
Na1 S2 Sr1 102.96(8) 14_544 3_665
Sr1 S2 Sr1 96.40(5) 5_654 3_665
Ge1 S3 Na2 82.44(15) . 9_554
Ge1 S3 Na1 82.87(8) . 16_554
Na2 S3 Na1 95.41(14) 9_554 16_554
Ge1 S3 Na1 117.98(9) . 5_655
Na2 S3 Na1 83.32(14) 9_554 5_655
Na1 S3 Na1 158.56(11) 16_554 5_655
Ge1 S3 Na2 153.12(15) . .
Na2 S3 Na2 122.79(18) 9_554 .
Na1 S3 Na2 85.36(15) 16_554 .
Na1 S3 Na2 77.57(15) 5_655 .
Ge1 S3 Sr1 85.53(6) . 5_655
Na2 S3 Sr1 155.15(15) 9_554 5_655
Na1 S3 Sr1 104.59(8) 16_554 5_655
Na1 S3 Sr1 83.28(7) 5_655 5_655
Na2 S3 Sr1 74.18(12) . 5_655
Ge1 S3 Na2 135.34(14) . 14_544
Na2 S3 Na2 63.21(8) 9_554 14_544
Na1 S3 Na2 73.55(11) 16_554 14_544
Na1 S3 Na2 86.97(11) 5_655 14_544
Na2 S3 Na2 62.39(12) . 14_544
Sr1 S3 Na2 136.57(14) 5_655 14_544
Ge1 S4 Na1 114.61(10) . .
Ge1 S4 Na1 153.35(13) . 5_654
Na1 S4 Na1 86.59(9) . 5_654
Ge1 S4 Na2 82.24(14) . 9_554
Na1 S4 Na2 77.60(14) . 9_554
Na1 S4 Na2 87.20(14) 5_654 9_554
Ge1 S4 Sr1 84.71(7) . 5_654
Na1 S4 Sr1 148.55(11) . 5_654
Na1 S4 Sr1 84.21(8) 5_654 5_654
Na2 S4 Sr1 131.67(15) 9_554 5_654
Ge1 S4 Na2 79.84(12) . 1_554
Na1 S4 Na2 135.71(16) . 1_554
Na1 S4 Na2 73.58(13) 5_654 1_554
Na2 S4 Na2 62.56(19) 9_554 1_554
Sr1 S4 Na2 69.40(12) 5_654 1_554
S4 Na1 S2 94.78(10) . 10_554
S4 Na1 S4 92.71(11) . 5_655
S2 Na1 S4 169.77(13) 10_554 5_655
S4 Na1 S3 173.53(12) . 10_554
S2 Na1 S3 79.43(9) 10_554 10_554
S4 Na1 S3 93.40(10) 5_655 10_554
S4 Na1 S2 103.36(11) . 9
S2 Na1 S2 80.50(9) 10_554 9
S4 Na1 S2 91.01(10) 5_655 9
S3 Na1 S2 78.67(9) 10_554 9
S4 Na1 S3 88.03(10) . 5_654
S2 Na1 S3 94.96(10) 10_554 5_654
S4 Na1 S3 92.25(10) 5_655 5_654
S3 Na1 S3 89.59(10) 10_554 5_654
S2 Na1 S3 167.99(12) 9 5_654
S4 Na1 Ge1 134.48(11) . 10_554
S2 Na1 Ge1 39.70(5) 10_554 10_554
S4 Na1 Ge1 132.34(11) 5_655 10_554
S3 Na1 Ge1 39.83(5) 10_554 10_554
S2 Na1 Ge1 74.18(7) 9 10_554
S3 Na1 Ge1 95.18(9) 5_654 10_554
S4 Na1 Na2 52.81(12) . 9_554
S2 Na1 Na2 80.85(12) 10_554 9_554
S4 Na1 Na2 98.26(13) 5_655 9_554
S3 Na1 Na2 128.15(14) 10_554 9_554
S2 Na1 Na2 50.94(12) 9 9_554
S3 Na1 Na2 139.66(14) 5_654 9_554
Ge1 Na1 Na2 105.58(11) 10_554 9_554
S4 Na1 Na2 124.40(14) . 5_654
S2 Na1 Na2 121.45(14) 10_554 5_654
S4 Na1 Na2 58.64(12) 5_655 5_654
S3 Na1 Na2 57.77(11) 10_554 5_654
S2 Na1 Na2 121.74(14) 9 5_654
S3 Na1 Na2 51.54(12) 5_654 5_654
Ge1 Na1 Na2 90.88(11) 10_554 5_654
Na2 Na1 Na2 156.81(19) 9_554 5_654
S4 Na1 Na1 47.53(8) . 5_654
S2 Na1 Na1 48.74(6) 10_554 5_654
S4 Na1 Na1 139.85(10) 5_655 5_654
S3 Na1 Na1 126.16(8) 10_554 5_654
S2 Na1 Na1 102.27(11) 9 5_654
S3 Na1 Na1 82.52(7) 5_654 5_654
Ge1 Na1 Na1 87.80(5) 10_554 5_654
Na2 Na1 Na1 64.54(14) 9_554 5_654
Na2 Na1 Na1 133.74(14) 5_654 5_654
S4 Na1 Na1 92.44(11) . 5_655
S2 Na1 Na1 126.66(10) 10_554 5_655
S4 Na1 Na1 45.88(6) 5_655 5_655
S3 Na1 Na1 93.34(7) 10_554 5_655
S2 Na1 Na1 46.52(7) 9 5_655
S3 Na1 Na1 138.11(8) 5_654 5_655
Ge1 Na1 Na1 113.26(5) 10_554 5_655
Na2 Na1 Na1 62.61(14) 9_554 5_655
Na2 Na1 Na1 96.12(13) 5_654 5_655
Na1 Na1 Na1 126.55(16) 5_654 5_655
S4 Na1 Na2 92.91(13) . 10_553
S2 Na1 Na2 47.27(10) 10_554 10_553
S4 Na1 Na2 139.25(14) 5_655 10_553
S3 Na1 Na2 81.05(13) 10_554 10_553
S2 Na1 Na2 126.56(12) 9 10_553
S3 Na1 Na2 47.71(10) 5_654 10_553
Ge1 Na1 Na2 59.09(10) 10_554 10_553
Na2 Na1 Na2 116.94(19) 9_554 10_553
Na2 Na1 Na2 85.41(12) 5_654 10_553
Na1 Na1 Na2 54.89(12) 5_654 10_553
Na1 Na1 Na2 172.28(9) 5_655 10_553
S2 Na2 S3 95.55(18) 1_556 14_545
S2 Na2 S4 101.9(2) 1_556 14_545
S3 Na2 S4 77.05(14) 14_545 14_545
S2 Na2 S3 106.59(18) 1_556 .
S3 Na2 S3 156.7(2) 14_545 .
S4 Na2 S3 90.9(2) 14_545 .
S2 Na2 Na2 93.4(2) 1_556 9
S3 Na2 Na2 64.15(8) 14_545 9
S4 Na2 Na2 139.5(2) 14_545 9
S3 Na2 Na2 120.5(3) . 9
S2 Na2 Na2 161.6(3) 1_556 14_544
S3 Na2 Na2 93.4(2) 14_545 14_544
S4 Na2 Na2 64.6(2) 14_545 14_544
S3 Na2 Na2 63.30(7) . 14_544
Na2 Na2 Na2 105.0(2) 9 14_544
S2 Na2 S3 144.4(3) 1_556 9
S3 Na2 S3 83.77(16) 14_545 9
S4 Na2 S3 112.42(19) 14_545 9
S3 Na2 S3 82.48(14) . 9
Na2 Na2 S3 54.31(18) 9 9
Na2 Na2 S3 52.64(14) 14_544 9
S2 Na2 S4 67.97(14) 1_556 1_556
S3 Na2 S4 112.3(2) 14_545 1_556
S4 Na2 S4 166.3(2) 14_545 1_556
S3 Na2 S4 83.56(13) . 1_556
Na2 Na2 S4 52.9(2) 9 1_556
Na2 Na2 S4 122.8(2) 14_544 1_556
S3 Na2 S4 79.38(16) 9 1_556
S2 Na2 Ge1 112.26(17) 1_556 14_545
S3 Na2 Ge1 40.15(7) 14_545 14_545
S4 Na2 Ge1 39.56(8) 14_545 14_545
S3 Na2 Ge1 121.0(2) . 14_545
Na2 Na2 Ge1 99.90(14) 9 14_545
Na2 Na2 Ge1 66.1(2) 14_544 14_545
S3 Na2 Ge1 89.96(14) 9 14_545
S4 Na2 Ge1 151.9(2) 1_556 14_545
S2 Na2 Na1 52.69(12) 1_556 14_545
S3 Na2 Na1 88.91(15) 14_545 14_545
S4 Na2 Na1 49.59(12) 14_545 14_545
S3 Na2 Na1 98.5(2) . 14_545
Na2 Na2 Na1 135.57(17) 9 14_545
Na2 Na2 Na1 111.6(2) 14_544 14_545
S3 Na2 Na1 161.9(2) 9 14_545
S4 Na2 Na1 118.73(17) 1_556 14_545
Ge1 Na2 Na1 73.95(13) 14_545 14_545
S2 Na2 Sr1 54.92(10) 1_556 5_655
S3 Na2 Sr1 149.2(2) 14_545 5_655
S4 Na2 Sr1 114.3(2) 14_545 5_655
S3 Na2 Sr1 54.07(9) . 5_655
Na2 Na2 Sr1 105.3(3) 9 5_655
Na2 Na2 Sr1 117.37(13) 14_544 5_655
S3 Na2 Sr1 114.52(16) 9 5_655
S4 Na2 Sr1 52.60(9) 1_556 5_655
Ge1 Na2 Sr1 152.0(2) 14_545 5_655
Na1 Na2 Sr1 79.59(14) 14_545 5_655
S2 Na2 Na1 110.67(17) 1_556 5_655
S3 Na2 Na1 127.6(2) 14_545 5_655
S4 Na2 Na1 134.9(2) 14_545 5_655
S3 Na2 Na1 50.89(10) . 5_655
Na2 Na2 Na1 69.6(2) 9 5_655
Na2 Na2 Na1 75.76(12) 14_544 5_655
S3 Na2 Na1 48.68(10) 9 5_655
S4 Na2 Na1 47.78(10) 1_556 5_655
Ge1 Na2 Na1 136.28(18) 14_545 5_655
Na1 Na2 Na1 143.07(17) 14_545 5_655
Sr1 Na2 Na1 65.85(10) 5_655 5_655

loop_
_geom_bond_atom_site_label_1
_geom_bond_atom_site_label_2
_geom_bond_distance
_geom_bond_site_symmetry_2
Ge1 S4 2.192(2) .
Ge1 S2 2.2034(19) .
Ge1 S3 2.2186(19) .
Ge1 S1 2.2233(18) .
Ge1 Na2 3.411(5) 9_554
Ge1 Na1 3.437(3) 16_554
Ge1 Sr1 3.6306(11) 5_654
Ge1 Sr1 3.6507(11) 5_655
Ge1 Sr1 3.8600(10) 3_665
Sr1 S1 3.023(2) 5_654
Sr1 S1 3.048(2) .
Sr1 S3 3.077(2) 5_654
Sr1 S1 3.078(2) 2_655
Sr1 S2 3.0885(19) 5_655
Sr1 S4 3.103(2) 5_655
Sr1 S2 3.1234(19) 2_655
Sr1 Ge1 3.6306(11) 5_655
Sr1 Ge1 3.6507(11) 5_654
Sr1 Na2 3.656(5) 5_654
Sr1 Ge1 3.8600(10) 2_655
Sr1 Na1 4.011(3) .
S1 Sr1 3.023(2) 5_655
S1 Sr1 3.078(2) 3_665
S2 Na1 2.833(3) 16_554
S2 Na2 2.866(6) 1_554
S2 Na1 2.935(3) 14_544
S2 Sr1 3.0885(19) 5_654
S2 Sr1 3.1234(19) 3_665
S3 Na2 2.899(6) 9_554
S3 Na1 2.914(4) 16_554
S3 Na1 2.957(4) 5_655
S3 Na2 2.984(6) .
S3 Sr1 3.077(2) 5_655
S3 Na2 3.282(7) 14_544
S4 Na1 2.796(4) .
S4 Na1 2.873(3) 5_654
S4 Na2 2.925(7) 9_554
S4 Sr1 3.103(2) 5_654
S4 Na2 3.313(7) 1_554
Na1 S2 2.833(3) 10_554
Na1 S4 2.873(3) 5_655
Na1 S3 2.914(4) 10_554
Na1 S2 2.935(3) 9
Na1 S3 2.957(4) 5_654
Na1 Ge1 3.437(3) 10_554
Na1 Na2 3.587(7) 9_554
Na1 Na2 3.721(6) 5_654
Na1 Na1 3.888(3) 5_654
Na1 Na1 3.888(3) 5_655
Na1 Na2 3.892(6) 10_553
Na2 S2 2.866(6) 1_556
Na2 S3 2.899(6) 14_545
Na2 S4 2.925(7) 14_545
Na2 Na2 3.256(8) 9
Na2 Na2 3.256(8) 14_544
Na2 S3 3.282(7) 9
Na2 S4 3.313(7) 1_556
Na2 Ge1 3.411(5) 14_545
Na2 Na1 3.586(7) 14_545
Na2 Sr1 3.656(5) 5_655
Na2 Na1 3.721(6) 5_655
